data_4061450
loop_
_publ_author_name
'Ren, Tong'

_publ_section_title
;
Iterative Synthesis of Oligoynes Capped by A Ru2-terminus
;
_journal_name_full Organometallics
_journal_paper_doi 10.1021/om050171i
_journal_year 2005
_chemical_formula_sum 'C50 H39 N8 O Ru2'
_chemical_formula_weight 970.03
_chemical_name_common Ru2(ap)4(C6H)
_space_group_IT_number 104
_symmetry_cell_setting tetragonal
_symmetry_space_group_name_Hall 'P 4 -2n'
_symmetry_space_group_name_H-M 'P 4 n c'
_cell_angle_alpha 90.00
_cell_angle_beta 90.00
_cell_angle_gamma 90.00
_cell_formula_units_Z 2
_cell_length_a 10.3951(5)
_cell_length_b 10.3951(5)
_cell_length_c 20.1372(13)
_cell_measurement_temperature 300(2)
_cell_volume 2176.0(2)
_diffrn_ambient_temperature 300(2)
_exptl_crystal_density_diffrn 1.481
_cod_database_code 4061450

loop_
_symmetry_equiv_pos_as_xyz
'x, y, z'
'-x, -y, z'
'-y, x, z'
'y, -x, z'
'x+1/2, -y+1/2, z+1/2'
'-x+1/2, y+1/2, z+1/2'
'-y+1/2, -x+1/2, z+1/2'
'y+1/2, x+1/2, z+1/2'

loop_
_atom_site_label
_atom_site_type_symbol
_atom_site_fract_x
_atom_site_fract_y
_atom_site_fract_z
_atom_site_U_iso_or_equiv
_atom_site_adp_type
_atom_site_occupancy
_atom_site_symmetry_multiplicity
_atom_site_calc_flag
_atom_site_refinement_flags
_atom_site_disorder_assembly
_atom_site_disorder_group
Ru1 Ru 0.5000 0.5000 0.03421(2) 0.03111(19) Uani 1 4 d S . .
Ru2 Ru 0.5000 0.5000 0.149810(19) 0.02924(18) Uani 1 4 d S . .
N1 N 0.3142(3) 0.5765(3) 0.03809(19) 0.0363(7) Uani 1 1 d . . .
N2 N 0.3499(3) 0.6257(3) 0.14864(18) 0.0351(7) Uani 1 1 d . . .
C1 C 0.5000 0.5000 -0.0692(4) 0.0411(17) Uani 1 4 d S . .
C2 C 0.5000 0.5000 -0.1291(4) 0.0400(16) Uani 1 4 d S . .
C3 C 0.5000 0.5000 -0.1981(5) 0.0426(18) Uani 1 4 d S . .
C4 C 0.5000 0.5000 -0.2601(5) 0.052(2) Uani 1 4 d S . .
C5 C 0.5000 0.5000 -0.3235(4) 0.047(2) Uani 1 4 d S . .
C6 C 0.5000 0.5000 -0.3831(5) 0.058(3) Uani 1 4 d SD . .
H6 H 0.5000 0.5000 -0.4326(12) 0.070 Uiso 1 4 d SD . .
C7 C 0.3326(4) 0.7127(4) 0.20287(19) 0.0372(9) Uani 1 1 d . . .
C8 C 0.3541(5) 0.8435(5) 0.1947(3) 0.0511(12) Uani 1 1 d . . .
H8B H 0.3750 0.8753 0.1529 0.061 Uiso 1 1 calc R . .
C9 C 0.3450(6) 0.9271(6) 0.2476(3) 0.0677(16) Uani 1 1 d . . .
H9B H 0.3583 1.0148 0.2416 0.081 Uiso 1 1 calc R . .
C10 C 0.3161(6) 0.8789(7) 0.3096(3) 0.0736(19) Uani 1 1 d . . .
H10B H 0.3108 0.9346 0.3457 0.088 Uiso 1 1 calc R . .
C11 C 0.2952(6) 0.7513(7) 0.3186(3) 0.0721(19) Uani 1 1 d . . .
H11B H 0.2765 0.7205 0.3609 0.087 Uiso 1 1 calc R . .
C12 C 0.3013(5) 0.6653(5) 0.2653(2) 0.0558(13) Uani 1 1 d . . .
H12A H 0.2847 0.5782 0.2714 0.067 Uiso 1 1 calc R . .
C13 C 0.2724(3) 0.6361(3) 0.0953(3) 0.0352(7) Uani 1 1 d . . .
C14 C 0.1519(4) 0.6998(4) 0.0952(4) 0.0485(9) Uani 1 1 d . . .
H14A H 0.1253 0.7451 0.1326 0.058 Uiso 1 1 calc R . .
C15 C 0.0746(5) 0.6950(5) 0.0404(3) 0.0552(12) Uani 1 1 d . . .
H15A H -0.0049 0.7361 0.0408 0.066 Uiso 1 1 calc R . .
C16 C 0.1143(5) 0.6291(6) -0.0156(3) 0.0533(13) Uani 1 1 d . . .
H16A H 0.0612 0.6229 -0.0526 0.064 Uiso 1 1 calc R . .
C17 C 0.2325(5) 0.5735(5) -0.0152(2) 0.0468(10) Uani 1 1 d . . .
H17A H 0.2595 0.5309 -0.0533 0.056 Uiso 1 1 calc R . .
O O 0.5000 0.5000 0.4267(14) 0.257(12) Uani 1 4 d S . .

loop_
_atom_site_aniso_label
_atom_site_aniso_U_11
_atom_site_aniso_U_22
_atom_site_aniso_U_33
_atom_site_aniso_U_23
_atom_site_aniso_U_13
_atom_site_aniso_U_12
Ru1 0.0344(3) 0.0344(3) 0.0244(4) 0.000 0.000 0.000
Ru2 0.0320(3) 0.0320(3) 0.0238(4) 0.000 0.000 0.000
N1 0.0408(19) 0.0391(19) 0.0289(14) 0.0008(16) -0.0022(15) 0.0004(15)
N2 0.0364(19) 0.0377(19) 0.0312(13) -0.0019(15) 0.0008(15) 0.0022(14)
C1 0.042(3) 0.042(3) 0.039(4) 0.000 0.000 0.000
C2 0.043(3) 0.043(3) 0.035(3) 0.000 0.000 0.000
C3 0.040(3) 0.040(3) 0.047(4) 0.000 0.000 0.000
C4 0.057(4) 0.057(4) 0.040(4) 0.000 0.000 0.000
C5 0.052(3) 0.052(3) 0.036(4) 0.000 0.000 0.000
C6 0.067(4) 0.067(4) 0.039(4) 0.000 0.000 0.000
C7 0.033(2) 0.040(2) 0.038(2) -0.0044(16) 0.0023(15) 0.0011(18)
C8 0.059(3) 0.042(3) 0.052(3) -0.006(2) 0.001(2) 0.001(2)
C9 0.076(4) 0.051(3) 0.076(4) -0.019(3) -0.008(3) 0.011(3)
C10 0.069(4) 0.088(5) 0.063(3) -0.040(3) -0.001(3) 0.013(4)
C11 0.077(4) 0.096(5) 0.043(2) -0.012(3) 0.012(3) 0.001(4)
C12 0.060(3) 0.065(3) 0.042(2) 0.000(2) 0.012(2) -0.003(3)
C13 0.0342(17) 0.0379(17) 0.0336(16) -0.001(2) 0.006(2) 0.0003(13)
C14 0.040(2) 0.056(2) 0.049(2) 0.000(3) -0.002(3) 0.0108(17)
C15 0.038(2) 0.071(3) 0.057(3) 0.001(3) -0.005(2) 0.011(2)
C16 0.038(3) 0.071(4) 0.051(3) 0.001(3) -0.010(2) 0.004(2)
C17 0.040(2) 0.060(3) 0.040(2) -0.005(2) -0.0061(19) 0.001(2)
O 0.251(17) 0.251(17) 0.27(3) 0.000 0.000 0.000

loop_
_geom_bond_atom_site_label_1
_geom_bond_atom_site_label_2
_geom_bond_distance
_geom_bond_site_symmetry_2
_geom_bond_publ_flag
Ru1 C1 2.082(8) . ?
Ru1 N1 2.090(4) 4_565 ?
Ru1 N1 2.090(4) 3_655 ?
Ru1 N1 2.090(4) . ?
Ru1 N1 2.090(4) 2_665 ?
Ru1 Ru2 2.3279(6) . ?
Ru2 N2 2.035(3) 4_565 ?
Ru2 N2 2.035(3) 3_655 ?
Ru2 N2 2.035(3) . ?
Ru2 N2 2.035(3) 2_665 ?
N1 C17 1.369(5) . ?
N1 C13 1.379(6) . ?
N2 C13 1.347(6) . ?
N2 C7 1.429(5) . ?
C1 C2 1.207(11) . ?
C2 C3 1.389(11) . ?
C3 C4 1.249(14) . ?
C4 C5 1.277(15) . ?
C5 C6 1.200(12) . ?
C7 C8 1.387(7) . ?
C7 C12 1.388(6) . ?
C8 C9 1.378(7) . ?
C9 C10 1.378(9) . ?
C10 C11 1.356(10) . ?
C11 C12 1.400(7) . ?
C13 C14 1.417(5) . ?
C14 C15 1.366(7) . ?
C15 C16 1.382(7) . ?
C16 C17 1.358(7) . ?
